data_4313942
loop_
_publ_author_name
'Kimberley Wright-Garcia'
'Jillian Basinger'
'Sarah Williams'
'Chuanjiang Hu'
'Paul S. Wagenknecht'
'Lawrence C. Nathan'

_publ_contact_author_address
;
         Department of Chemistry
         San Jose State University
         San Jose, CA 95192
;
_publ_contact_author_email pwagen@jupiter.sjsu.edu
_publ_contact_author_fax 408-924-4945
_publ_contact_author_name 'Paul S. Wagenknecht'
_publ_contact_author_phone 408-924-5008
_publ_section_title
;
 Effects of Steric Constraint on Chromium(III) Complexes of
 Tetraazamacrocycles. Chemistry and Excited-State Behavior of
 1,4-C2-Cyclam Complexes
;
_journal_name_full 'Inorganic Chemistry'
_journal_page_first 4885
_journal_page_last 4890
_journal_paper_doi 10.1021/ic030037v
_journal_volume 42
_journal_year 2003
_chemical_formula_moiety 'C12 H26 Cl2 Cr N4, F6 P'
_chemical_formula_sum 'C12 H26 Cl2 Cr F6 N4 P'
_chemical_formula_weight 494.24
_chemical_name_systematic
;
  ?
;
_space_group_IT_number 61
_symmetry_cell_setting orthorhombic
_symmetry_space_group_name_Hall '-P 2ac 2ab'
_symmetry_space_group_name_H-M 'P b c a'
_atom_sites_solution_hydrogens geom
_atom_sites_solution_primary direct
_atom_sites_solution_secondary difmap
_audit_creation_method 'Siemens SHELXTL v. 5.03 1994'
_cell_angle_alpha 90.00
_cell_angle_beta 90.00
_cell_angle_gamma 90.00
_cell_formula_units_Z 8
_cell_length_a 13.087(6)
_cell_length_b 12.389(4)
_cell_length_c 24.520(6)
_cell_measurement_reflns_used 35
_cell_measurement_temperature 298
_cell_measurement_theta_max 15.15
_cell_measurement_theta_min 3.09
_cell_volume 3976(2)
_computing_cell_refinement 'Siemens XSCANS v. 2.2 1995'
_computing_data_collection 'Siemens XSCANS v. 2.2 1995'
_computing_data_reduction 'Siemens XSCANS v. 2.2 1995'
_computing_molecular_graphics 'Siemens SHELXTL v. 5.03 1994'
_computing_publication_material 'Siemens SHELXTL v. 5.03 1994'
_computing_structure_refinement 'Siemens SHELXTL v. 5.03 1994'
_computing_structure_solution 'Siemens SHELXTL v. 5.03 1994'
_diffrn_ambient_temperature 298
_diffrn_measurement_device_type 'Siemens Bruker AXS P4'
_diffrn_measurement_method '\w scans'
_diffrn_radiation_monochromator graphite
_diffrn_radiation_source 'fine-focus sealed tube'
_diffrn_radiation_type MoK\a
_diffrn_radiation_wavelength 0.71073
_diffrn_reflns_av_R_equivalents 0.0381
_diffrn_reflns_av_sigmaI/netI 0.0426
_diffrn_reflns_limit_h_max 15
_diffrn_reflns_limit_h_min 0
_diffrn_reflns_limit_k_max 14
_diffrn_reflns_limit_k_min 0
_diffrn_reflns_limit_l_max 29
_diffrn_reflns_limit_l_min 0
_diffrn_reflns_number 4886
_diffrn_reflns_theta_max 25.00
_diffrn_reflns_theta_min 2.28
_diffrn_standards_decay_% 1.4
_diffrn_standards_interval_count 97
_diffrn_standards_number 3
_exptl_absorpt_coefficient_mu 0.984
_exptl_absorpt_correction_T_max 0.924
_exptl_absorpt_correction_T_min 0.581
_exptl_absorpt_correction_type empirical
_exptl_absorpt_process_details ' S.Parkin,et.al.,J.Appl.Crystallog.,1995,28,53-56'
_exptl_crystal_colour green
_exptl_crystal_density_diffrn 1.651
_exptl_crystal_description plate
_exptl_crystal_F_000 2024
_exptl_crystal_size_max 0.54
_exptl_crystal_size_mid 0.48
_exptl_crystal_size_min 0.08
_refine_diff_density_max 1.355
_refine_diff_density_min -0.706
_refine_diff_density_rms 0.134
_refine_ls_extinction_coef 0.0004(2)
_refine_ls_extinction_expression Fc^*^=kFc[1+0.001xFc^2^\l^3^/sin(2\q)]^-1/4^
_refine_ls_extinction_method SHELXL
_refine_ls_goodness_of_fit_ref 1.012
_refine_ls_hydrogen_treatment none
_refine_ls_matrix_type full
_refine_ls_number_parameters 270
_refine_ls_number_reflns 3471
_refine_ls_number_restraints 1223
_refine_ls_R_factor_gt 0.0819
_refine_ls_shift/su_max -0.004
_refine_ls_shift/su_mean 0.000
_refine_ls_structure_factor_coef Fsqd
_refine_ls_weighting_details ' w=1/[\s^2^(Fo^2^)+(0.1502P)^2^+17.9193P] where P=(Fo^2^+2Fc^2^)/3'
_refine_ls_weighting_scheme calc
_refine_ls_wR_factor_ref 0.2165
_reflns_number_gt 2194
_reflns_number_total 3484
_reflns_threshold_expression >2sigma(I)
_cod_data_source_file ic030037v.cif
_cod_data_source_block CrC2cy
_cod_depositor_comments
;
The following automatic conversions were performed:

'_symmetry_cell_setting' value 'Orthorhombic' changed to
'orthorhombic' according to the built-in table from CIF Core
dictionary named 'cif_core.dic' version 2.4.1 from 2010-06-29.

Automatic conversion script
Id: cif_fix_values 1646 2011-03-28 12:23:43Z adriana 
;
_cod_original_cell_volume 3975.7(23)
_cod_database_code 4313942

loop_
_symmetry_equiv_pos_as_xyz
'x, y, z'
'-x+1/2, -y, z+1/2'
'-x, y+1/2, -z+1/2'
'x+1/2, -y+1/2, -z'
'-x, -y, -z'
'x-1/2, y, -z-1/2'
'x, -y-1/2, z-1/2'
'-x-1/2, y-1/2, z'

loop_
_atom_site_aniso_label
_atom_site_aniso_U_11
_atom_site_aniso_U_22
_atom_site_aniso_U_33
_atom_site_aniso_U_23
_atom_site_aniso_U_13
_atom_site_aniso_U_12
Cr 0.0398(7) 0.0501(7) 0.0416(6) -0.0076(5) 0.0041(5) 0.0011(5)
Cl1 0.0627(12) 0.0660(13) 0.0556(11) -0.0136(9) 0.0135(9) 0.0085(10)
Cl2 0.0650(13) 0.0682(13) 0.0829(15) -0.0190(11) 0.0209(11) 0.0051(11)
N1 0.065(4) 0.047(4) 0.065(4) -0.004(3) 0.018(3) -0.005(3)
N2 0.064(4) 0.090(5) 0.059(4) -0.010(4) -0.004(3) 0.008(4)
N3 0.078(5) 0.064(4) 0.056(4) -0.012(3) 0.016(4) -0.001(4)
N4 0.068(5) 0.112(7) 0.058(4) 0.002(4) 0.005(4) 0.026(5)
C1 0.062(6) 0.112(9) 0.106(8) 0.001(7) 0.007(5) -0.039(6)
C2 0.077(7) 0.133(10) 0.081(7) -0.024(7) -0.014(5) -0.027(7)
C3 0.068(6) 0.100(8) 0.075(6) -0.018(5) -0.020(5) 0.006(6)
C4 0.114(8) 0.058(5) 0.054(5) 0.011(4) -0.003(5) 0.011(5)
C5 0.114(8) 0.065(6) 0.060(5) 0.003(4) 0.022(5) 0.004(6)
C6 0.055(5) 0.076(6) 0.096(7) -0.027(5) 0.020(5) -0.033(5)
C7 0.055(5) 0.104(8) 0.097(8) -0.032(6) 0.007(5) -0.013(6)
C8 0.059(6) 0.155(12) 0.076(7) -0.018(7) -0.017(5) 0.014(7)
C9 0.107(8) 0.080(7) 0.087(7) 0.016(6) 0.008(6) 0.048(7)
C10 0.106(8) 0.075(7) 0.091(7) 0.011(6) 0.021(7) 0.005(6)
C11 0.078(6) 0.109(8) 0.048(5) 0.003(5) 0.009(4) 0.003(6)
C12 0.089(7) 0.100(7) 0.061(5) 0.007(5) 0.020(5) -0.013(6)
P1 0.0664(14) 0.0593(14) 0.0573(13) 0.0014(10) -0.0024(10) -0.0031(11)
F1 0.079(3) 0.077(3) 0.065(3) 0.001(2) -0.003(2) -0.008(2)
F2 0.079(3) 0.077(3) 0.065(3) 0.001(2) -0.003(2) -0.008(2)
F3 0.079(3) 0.077(3) 0.065(3) 0.001(2) -0.003(2) -0.008(2)
F4 0.079(3) 0.077(3) 0.065(3) 0.001(2) -0.003(2) -0.008(2)
F5 0.079(3) 0.077(3) 0.065(3) 0.001(2) -0.003(2) -0.008(2)
F6 0.079(3) 0.077(3) 0.065(3) 0.001(2) -0.003(2) -0.008(2)
F1' 0.079(3) 0.077(3) 0.065(3) 0.001(2) -0.003(2) -0.008(2)
F2' 0.079(3) 0.077(3) 0.065(3) 0.001(2) -0.003(2) -0.008(2)
F3' 0.079(3) 0.077(3) 0.065(3) 0.001(2) -0.003(2) -0.008(2)
F4' 0.079(3) 0.077(3) 0.065(3) 0.001(2) -0.003(2) -0.008(2)
F5' 0.079(3) 0.077(3) 0.065(3) 0.001(2) -0.003(2) -0.008(2)
F6' 0.079(3) 0.077(3) 0.065(3) 0.001(2) -0.003(2) -0.008(2)
F1" 0.079(3) 0.077(3) 0.065(3) 0.001(2) -0.003(2) -0.008(2)
F2" 0.079(3) 0.077(3) 0.065(3) 0.001(2) -0.003(2) -0.008(2)
F3" 0.079(3) 0.077(3) 0.065(3) 0.001(2) -0.003(2) -0.008(2)
F4" 0.079(3) 0.077(3) 0.065(3) 0.001(2) -0.003(2) -0.008(2)
F5" 0.039(15) 0.089(21) 0.073(22) 0.054(18) 0.009(13) 0.012(15)
F6" 0.079(3) 0.077(3) 0.065(3) 0.001(2) -0.003(2) -0.008(2)
F1'" 0.079(3) 0.077(3) 0.065(3) 0.001(2) -0.003(2) -0.008(2)
F2'" 0.079(3) 0.077(3) 0.065(3) 0.001(2) -0.003(2) -0.008(2)
F3'" 0.079(3) 0.077(3) 0.065(3) 0.001(2) -0.003(2) -0.008(2)
F4'" 0.079(3) 0.077(3) 0.065(3) 0.001(2) -0.003(2) -0.008(2)
F5'" 0.079(3) 0.077(3) 0.065(3) 0.001(2) -0.003(2) -0.008(2)
F6'" 0.079(3) 0.077(3) 0.065(3) 0.001(2) -0.003(2) -0.008(2)

loop_
_atom_site_label
_atom_site_type_symbol
_atom_site_fract_x
_atom_site_fract_y
_atom_site_fract_z
_atom_site_U_iso_or_equiv
_atom_site_thermal_displace_type
_atom_site_occupancy
_atom_site_calc_flag
_atom_site_refinement_flags
_atom_site_disorder_group
Cr Cr 0.52157(8) -0.87289(10) 0.63448(4) 0.0438(4) Uani 1 d . .
Cl1 Cl 0.4140(2) -0.7758(2) 0.69371(8) 0.0614(6) Uani 1 d . .
Cl2 Cl 0.6281(2) -0.9973(2) 0.58858(10) 0.0721(7) Uani 1 d . .
N1 N 0.6082(5) -0.7512(5) 0.5998(3) 0.059(2) Uani 1 d . .
N2 N 0.6006(5) -0.9061(7) 0.7067(3) 0.071(2) Uani 1 d . .
H2 H 0.5714(5) -0.8630(7) 0.7324(3) 0.085 Uiso 1 calc R .
N3 N 0.4421(6) -1.0122(6) 0.6548(3) 0.066(2) Uani 1 d . .
H3 H 0.4716(6) -1.0660(6) 0.6351(3) 0.079 Uiso 1 calc R .
N4 N 0.4394(6) -0.8094(8) 0.5705(3) 0.079(2) Uani 1 d . .
C1 C 0.7133(8) -0.7390(10) 0.6238(5) 0.093(3) Uani 1 d . .
H1A H 0.7383(8) -0.6669(10) 0.6160(5) 0.112 Uiso 1 calc R .
H1B H 0.7590(8) -0.7900(10) 0.6063(5) 0.112 Uiso 1 calc R .
C2 C 0.7166(8) -0.7578(11) 0.6865(5) 0.097(4) Uani 1 d . .
H2A H 0.6620(8) -0.7160(11) 0.7030(5) 0.117 Uiso 1 calc R .
H2B H 0.7807(8) -0.7293(11) 0.7002(5) 0.117 Uiso 1 calc R .
C3 C 0.7062(7) -0.8771(9) 0.7063(4) 0.081(3) Uani 1 d . .
H3A H 0.7437(7) -0.9246(9) 0.6821(4) 0.097 Uiso 1 calc R .
H3B H 0.7345(7) -0.8843(9) 0.7427(4) 0.097 Uiso 1 calc R .
C4 C 0.5730(9) -1.0177(7) 0.7225(4) 0.075(3) Uani 1 d . .
H4A H 0.5875(9) -1.0283(7) 0.7610(4) 0.090 Uiso 1 calc R .
H4B H 0.6140(9) -1.0685(7) 0.7019(4) 0.090 Uiso 1 calc R .
C5 C 0.4617(9) -1.0387(8) 0.7119(4) 0.079(3) Uani 1 d . .
H5A H 0.4457(9) -1.1139(8) 0.7189(4) 0.095 Uiso 1 calc R .
H5B H 0.4198(9) -0.9942(8) 0.7356(4) 0.095 Uiso 1 calc R .
C6 C 0.3348(7) -1.0077(8) 0.6365(4) 0.076(3) Uani 1 d . .
H6A H 0.2979(7) -0.9547(8) 0.6580(4) 0.091 Uiso 1 calc R .
H6B H 0.3028(7) -1.0774(8) 0.6421(4) 0.091 Uiso 1 calc R .
C7 C 0.3291(8) -0.9776(9) 0.5765(4) 0.085(3) Uani 1 d . .
H7A H 0.2649(8) -1.0045(9) 0.5622(4) 0.102 Uiso 1 calc R .
H7B H 0.3836(8) -1.0152(9) 0.5576(4) 0.102 Uiso 1 calc R .
C8 C 0.3370(8) -0.8574(11) 0.5624(4) 0.097(4) Uani 1 d . .
H8A H 0.3174(8) -0.8478(11) 0.5245(4) 0.116 Uiso 1 calc R .
H8B H 0.2882(8) -0.8180(11) 0.5845(4) 0.116 Uiso 1 calc R .
C9 C 0.4385(9) -0.6885(9) 0.5788(5) 0.091(3) Uani 1 d . .
H9A H 0.3832(9) -0.6683(9) 0.6031(5) 0.110 Uiso 1 calc R .
H9B H 0.4284(9) -0.6521(9) 0.5442(5) 0.110 Uiso 1 calc R .
C10 C 0.5466(9) -0.6542(9) 0.6049(5) 0.091(3) Uani 1 d . .
H10A H 0.5769(9) -0.5947(9) 0.5849(5) 0.109 Uiso 1 calc R .
H10B H 0.5388(9) -0.6335(9) 0.6428(5) 0.109 Uiso 1 calc R .
C11 C 0.5091(7) -0.8227(10) 0.5227(4) 0.078(3) Uani 1 d . .
H11A H 0.4823(7) -0.7846(10) 0.4912(4) 0.094 Uiso 1 calc R .
H11B H 0.5163(7) -0.8984(10) 0.5135(4) 0.094 Uiso 1 calc R .
C12 C 0.6127(8) -0.7750(9) 0.5398(4) 0.083(3) Uani 1 d . .
H12A H 0.6671(8) -0.8261(9) 0.5323(4) 0.100 Uiso 1 calc R .
H12B H 0.6263(8) -0.7093(9) 0.5196(4) 0.100 Uiso 1 calc R .
P1 P 0.4689(2) -0.3430(2) 0.62728(9) 0.0610(6) Uani 1 d D .
F1 F 0.4017(11) -0.3044(10) 0.6799(4) 0.074(2) Uani 0.474(9) d PD 1
F2 F 0.4009(9) -0.4519(8) 0.6217(7) 0.074(2) Uani 0.474(9) d PD 1
F3 F 0.3947(9) -0.2815(11) 0.5867(4) 0.074(2) Uani 0.474(9) d PD 1
F4 F 0.5376(8) -0.2370(8) 0.6356(7) 0.074(2) Uani 0.474(9) d PD 1
F5 F 0.5431(12) -0.4070(12) 0.6693(5) 0.074(2) Uani 0.474(9) d PD 1
F6 F 0.5381(11) -0.3813(11) 0.5773(4) 0.074(2) Uani 0.474(9) d PD 1
F1' F 0.3793(12) -0.3386(16) 0.6722(7) 0.074(2) Uani 0.266(9) d PD 2
F2' F 0.4099(13) -0.4302(14) 0.5933(9) 0.074(2) Uani 0.266(9) d PD 2
F3' F 0.4163(14) -0.2425(13) 0.5948(7) 0.074(2) Uani 0.266(9) d PD 2
F4' F 0.5304(12) -0.2509(13) 0.6631(8) 0.074(2) Uani 0.266(9) d PD 2
F5' F 0.5241(16) -0.4346(14) 0.6615(9) 0.074(2) Uani 0.266(9) d PD 2
F6' F 0.5618(12) -0.3396(16) 0.5843(7) 0.074(2) Uani 0.266(9) d PD 2
F1" F 0.3906(17) -0.4394(17) 0.6445(11) 0.074(2) Uani 0.172(9) d PD 3
F2" F 0.4819(25) -0.4011(19) 0.5684(8) 0.074(2) Uani 0.172(9) d PD 3
F3" F 0.3708(15) -0.2777(20) 0.6024(10) 0.074(2) Uani 0.172(9) d PD 3
F4" F 0.4504(24) -0.2851(19) 0.6845(7) 0.074(2) Uani 0.172(9) d PD 3
F5" F 0.5644(14) -0.4087(21) 0.6498(13) 0.067(10) Uani 0.172(9) d PD 3
F6" F 0.5415(17) -0.2463(17) 0.6075(12) 0.074(2) Uani 0.172(9) d PD 3
F1'" F 0.3675(18) -0.2928(28) 0.6539(14) 0.074(2) Uani 0.104(6) d PD 4
F2'" F 0.4300(30) -0.4637(18) 0.6456(16) 0.074(2) Uani 0.104(6) d PD 4
F3'" F 0.4049(23) -0.3621(31) 0.5704(9) 0.074(2) Uani 0.104(6) d PD 4
F4'" F 0.5015(28) -0.2265(17) 0.6054(14) 0.074(2) Uani 0.104(6) d PD 4
F5'" F 0.5316(24) -0.3255(34) 0.6823(9) 0.074(2) Uani 0.104(6) d PD 4
F6'" F 0.5671(19) -0.3974(28) 0.5990(14) 0.074(2) Uani 0.104(6) d PD 4

loop_
_atom_type_symbol
_atom_type_description
_atom_type_scat_dispersion_real
_atom_type_scat_dispersion_imag
_atom_type_scat_source
C C 0.0033 0.0016 'International Tables Vol C Tables 4.2.6.8 and 6.1.1.4'
H H 0.0000 0.0000 'International Tables Vol C Tables 4.2.6.8 and 6.1.1.4'
N N 0.0061 0.0033 'International Tables Vol C Tables 4.2.6.8 and 6.1.1.4'
F F 0.0171 0.0103 'International Tables Vol C Tables 4.2.6.8 and 6.1.1.4'
P P 0.1023 0.0942 'International Tables Vol C Tables 4.2.6.8 and 6.1.1.4'
Cl Cl 0.1484 0.1585 'International Tables Vol C Tables 4.2.6.8 and 6.1.1.4'
Cr Cr 0.3209 0.6236 'International Tables Vol C Tables 4.2.6.8 and 6.1.1.4'

loop_
_geom_angle_atom_site_label_1
_geom_angle_atom_site_label_2
_geom_angle_atom_site_label_3
_geom_angle
_geom_angle_site_symmetry_1
_geom_angle_site_symmetry_3
_geom_angle_publ_flag
N4 Cr N1 72.2(3) . . ?
N4 Cr N3 103.8(3) . . ?
N1 Cr N3 168.3(3) . . ?
N4 Cr N2 168.2(3) . . ?
N1 Cr N2 102.7(3) . . ?
N3 Cr N2 83.2(3) . . ?
N4 Cr Cl1 87.8(2) . . ?
N1 Cr Cl1 102.1(2) . . ?
N3 Cr Cl1 88.7(2) . . ?
N2 Cr Cl1 82.8(2) . . ?
N4 Cr Cl2 101.2(2) . . ?
N1 Cr Cl2 87.5(2) . . ?
N3 Cr Cl2 82.4(2) . . ?
N2 Cr Cl2 89.0(2) . . ?
Cl1 Cr Cl2 168.55(10) . . ?
C10 N1 C1 113.1(8) . . ?
C10 N1 C12 105.5(8) . . ?
C1 N1 C12 111.6(7) . . ?
C10 N1 Cr 105.3(6) . . ?
C1 N1 Cr 114.5(6) . . ?
C12 N1 Cr 106.3(5) . . ?
C3 N2 C4 118.2(8) . . ?
C3 N2 Cr 115.1(6) . . ?
C4 N2 Cr 106.6(6) . . ?
C3 N2 H2 105.3 . . ?
C4 N2 H2 105.3 . . ?
Cr N2 H2 105.3 . . ?
C5 N3 C6 117.9(8) . . ?
C5 N3 Cr 109.2(6) . . ?
C6 N3 Cr 111.9(6) . . ?
C5 N3 H3 105.6 . . ?
C6 N3 H3 105.6 . . ?
Cr N3 H3 105.6 . . ?
C8 N4 C11 113.8(8) . . ?
C8 N4 C9 114.1(9) . . ?
C11 N4 C9 102.7(9) . . ?
C8 N4 Cr 115.0(7) . . ?
C11 N4 Cr 103.7(6) . . ?
C9 N4 Cr 106.3(6) . . ?
N1 C1 C2 113.4(8) . . ?
N1 C1 H1A 108.9 . . ?
C2 C1 H1A 108.9 . . ?
N1 C1 H1B 108.9 . . ?
C2 C1 H1B 108.9 . . ?
H1A C1 H1B 107.7 . . ?
C1 C2 C3 116.5(9) . . ?
C1 C2 H2A 108.2 . . ?
C3 C2 H2A 108.2 . . ?
C1 C2 H2B 108.2 . . ?
C3 C2 H2B 108.2 . . ?
H2A C2 H2B 107.3 . . ?
N2 C3 C2 108.9(8) . . ?
N2 C3 H3A 109.9 . . ?
C2 C3 H3A 109.9 . . ?
N2 C3 H3B 109.9 . . ?
C2 C3 H3B 109.9 . . ?
H3A C3 H3B 108.3 . . ?
N2 C4 C5 110.7(8) . . ?
N2 C4 H4A 109.5 . . ?
C5 C4 H4A 109.5 . . ?
N2 C4 H4B 109.5 . . ?
C5 C4 H4B 109.5 . . ?
H4A C4 H4B 108.1 . . ?
N3 C5 C4 107.3(8) . . ?
N3 C5 H5A 110.3 . . ?
C4 C5 H5A 110.3 . . ?
N3 C5 H5B 110.3 . . ?
C4 C5 H5B 110.3 . . ?
H5A C5 H5B 108.5 . . ?
N3 C6 C7 110.5(7) . . ?
N3 C6 H6A 109.5 . . ?
C7 C6 H6A 109.5 . . ?
N3 C6 H6B 109.5 . . ?
C7 C6 H6B 109.5 . . ?
H6A C6 H6B 108.1 . . ?
C6 C7 C8 117.0(8) . . ?
C6 C7 H7A 108.0 . . ?
C8 C7 H7A 108.0 . . ?
C6 C7 H7B 108.0 . . ?
C8 C7 H7B 108.0 . . ?
H7A C7 H7B 107.3 . . ?
N4 C8 C7 114.9(9) . . ?
N4 C8 H8A 108.6 . . ?
C7 C8 H8A 108.6 . . ?
N4 C8 H8B 108.6 . . ?
C7 C8 H8B 108.6 . . ?
H8A C8 H8B 107.5 . . ?
N4 C9 C10 107.9(8) . . ?
N4 C9 H9A 110.1 . . ?
C10 C9 H9A 110.1 . . ?
N4 C9 H9B 110.1 . . ?
C10 C9 H9B 110.1 . . ?
H9A C9 H9B 108.4 . . ?
N1 C10 C9 103.7(8) . . ?
N1 C10 H10A 111.0 . . ?
C9 C10 H10A 111.0 . . ?
N1 C10 H10B 111.0 . . ?
C9 C10 H10B 111.0 . . ?
H10A C10 H10B 109.0 . . ?
N4 C11 C12 106.4(8) . . ?
N4 C11 H11A 110.4 . . ?
C12 C11 H11A 110.4 . . ?
N4 C11 H11B 110.4 . . ?
C12 C11 H11B 110.4 . . ?
H11A C11 H11B 108.6 . . ?
N1 C12 C11 108.0(7) . . ?
N1 C12 H12A 110.1 . . ?
C11 C12 H12A 110.1 . . ?
N1 C12 H12B 110.1 . . ?
C11 C12 H12B 110.1 . . ?
H12A C12 H12B 108.4 . . ?
F2' P1 F5' 90.7(10) . . ?
F5" P1 F4" 92.6(10) . . ?
F3 P1 F6 90.5(5) . . ?
F5'" P1 F4'" 91.4(12) . . ?
F5" P1 F6" 91.3(9) . . ?
F4" P1 F6" 91.2(9) . . ?
F5'" P1 F1'" 91.7(10) . . ?
F4'" P1 F1'" 90.5(10) . . ?
F5'" P1 F6'" 90.6(10) . . ?
F4'" P1 F6'" 91.2(10) . . ?
F1'" P1 F6'" 177.2(12) . . ?
F3 P1 F4 91.7(5) . . ?
F6 P1 F4 91.3(5) . . ?

loop_
_geom_bond_atom_site_label_1
_geom_bond_atom_site_label_2
_geom_bond_distance
_geom_bond_site_symmetry_2
_geom_bond_publ_flag
Cr N4 2.058(8) . ?
Cr N1 2.069(6) . ?
Cr N3 2.076(7) . ?
Cr N2 2.091(7) . ?
Cr Cl1 2.353(2) . ?
Cr Cl2 2.364(2) . ?
N1 C10 1.453(12) . ?
N1 C1 1.504(12) . ?
N1 C12 1.502(11) . ?
N2 C3 1.428(12) . ?
N2 C4 1.481(12) . ?
N2 H2 0.91 . ?
N3 C5 1.461(12) . ?
N3 C6 1.475(12) . ?
N3 H3 0.91 . ?
N4 C8 1.480(13) . ?
N4 C11 1.495(11) . ?
N4 C9 1.512(14) . ?
C1 C2 1.55(2) . ?
C1 H1A 0.97 . ?
C1 H1B 0.97 . ?
C2 C3 1.56(2) . ?
C2 H2A 0.97 . ?
C2 H2B 0.97 . ?
C3 H3A 0.97 . ?
C3 H3B 0.97 . ?
C4 C5 1.502(15) . ?
C4 H4A 0.97 . ?
C4 H4B 0.97 . ?
C5 H5A 0.97 . ?
C5 H5B 0.97 . ?
C6 C7 1.520(15) . ?
C6 H6A 0.97 . ?
C6 H6B 0.97 . ?
C7 C8 1.53(2) . ?
C7 H7A 0.97 . ?
C7 H7B 0.97 . ?
C8 H8A 0.97 . ?
C8 H8B 0.97 . ?
C9 C10 1.61(2) . ?
C9 H9A 0.97 . ?
C9 H9B 0.97 . ?
C10 H10A 0.97 . ?
C10 H10B 0.97 . ?
C11 C12 1.537(14) . ?
C11 H11A 0.97 . ?
C11 H11B 0.97 . ?
C12 H12A 0.97 . ?
C12 H12B 0.97 . ?
P1 F2' 1.568(13) . ?
P1 F3 1.585(9) . ?
P1 F5' 1.586(14) . ?
P1 F5" 1.591(14) . ?
P1 F5'" 1.59(2) . ?
P1 F4" 1.593(14) . ?
P1 F6 1.596(9) . ?
P1 F4'" 1.60(2) . ?
P1 F6" 1.604(14) . ?
P1 F1'" 1.60(2) . ?
P1 F4 1.605(9) . ?
P1 F6'" 1.61(2) . ?
